data_1515795
loop_
_publ_author_name
'Peng, Yang'
'Fischer, Roland C.'
'Merrill, W. Alexander'
'Fischer, Jelena'
'Pu, Lihung'
'Ellis, Bobby D.'
'Fettinger, James C.'
'Herber, Rolfe H.'
'Power, Philip P.'

_publ_section_title
;
 Substituent effects in ditetrel alkyne analogues: multiple vs. single
 bonded isomers
;
_journal_issue 4
_journal_name_full 'Chemical Science'
_journal_page_first 461
_journal_paper_doi 10.1039/c0sc00240b
_journal_volume 1
_journal_year 2010
_chemical_formula_moiety 'C60 H72 Cl2 Sn2, 2(C6 H6)'
_chemical_formula_sum 'C72 H84 Cl2 Sn2'
_chemical_formula_weight 1257.71
_chemical_name_systematic
;
?
;
_space_group_IT_number 12
_symmetry_cell_setting monoclinic
_symmetry_space_group_name_Hall '-I 2y'
_symmetry_space_group_name_H-M 'I 1 2/m 1'
_atom_sites_solution_hydrogens geom
_atom_sites_solution_primary direct
_atom_sites_solution_secondary difmap
_audit_creation_method SHELXL-97
_cell_angle_alpha 90.00
_cell_angle_beta 98.493(4)
_cell_angle_gamma 90.00
_cell_formula_units_Z 2
_cell_length_a 14.908(4)
_cell_length_b 11.003(3)
_cell_length_c 19.380(5)
_cell_measurement_reflns_used 6516
_cell_measurement_temperature 90(2)
_cell_measurement_theta_max 21.198
_cell_measurement_theta_min 2.309
_cell_volume 3144.1(15)
_computing_cell_refinement 'SAINT (7.16b) (Bruker, 2004)'
_computing_data_collection 'Apex2 (1.0.27) (Bruker, 2004)'
_computing_data_reduction 'SAINT (7.16b) (Bruker, 2004)'
_computing_molecular_graphics 'SHELXTL 5.1, XP (Sheldrick, 1994)'
_computing_publication_material SHELXL97
_computing_structure_refinement 'SHELXL-97 (Sheldrick, 1997)'
_computing_structure_solution 'SHELXS-97 (Sheldrick, 1990)'
_diffrn_ambient_temperature 90(2)
_diffrn_measured_fraction_theta_full 0.943
_diffrn_measured_fraction_theta_max 0.943
_diffrn_measurement_device_type 'Bruker SMART APEXII'
_diffrn_measurement_method '\w and \f'
_diffrn_radiation_monochromator graphite
_diffrn_radiation_source 'fine-focus sealed tube'
_diffrn_radiation_type MoK\a
_diffrn_radiation_wavelength 0.71073
_diffrn_reflns_av_R_equivalents 0.0000
_diffrn_reflns_av_sigmaI/netI 0.0942
_diffrn_reflns_limit_h_max 17
_diffrn_reflns_limit_h_min -17
_diffrn_reflns_limit_k_max 13
_diffrn_reflns_limit_k_min 0
_diffrn_reflns_limit_l_max 23
_diffrn_reflns_limit_l_min 0
_diffrn_reflns_number 2920
_diffrn_reflns_theta_full 25.25
_diffrn_reflns_theta_max 25.25
_diffrn_reflns_theta_min 1.86
_exptl_absorpt_coefficient_mu 0.920
_exptl_absorpt_correction_T_max 0.9909
_exptl_absorpt_correction_T_min 0.8447
_exptl_absorpt_correction_type multi-scan
_exptl_absorpt_process_details 'TWINABS V1.05 (Sheldrick, 2003 (private commu'
_exptl_crystal_colour 'clear blue'
_exptl_crystal_density_diffrn 1.329
_exptl_crystal_density_method 'not measured'
_exptl_crystal_description Plate
_exptl_crystal_F_000 1300
_exptl_crystal_size_max 0.19
_exptl_crystal_size_mid 0.09
_exptl_crystal_size_min 0.01
_refine_diff_density_max 3.167
_refine_diff_density_min -1.641
_refine_diff_density_rms 0.225
_refine_ls_extinction_method none
_refine_ls_goodness_of_fit_ref 1.047
_refine_ls_hydrogen_treatment constr
_refine_ls_matrix_type full
_refine_ls_number_parameters 210
_refine_ls_number_reflns 2926
_refine_ls_number_restraints 18
_refine_ls_restrained_S_all 1.044
_refine_ls_R_factor_all 0.1096
_refine_ls_R_factor_gt 0.0792
_refine_ls_shift/su_max 0.001
_refine_ls_shift/su_mean 0.000
_refine_ls_structure_factor_coef Fsqd
_refine_ls_weighting_details 'calc w=1/[\s^2^(Fo^2^)+(0.1619P)^2^+0.0000P] where P=(Fo^2^+2Fc^2^)/3'
_refine_ls_weighting_scheme calc
_refine_ls_wR_factor_gt 0.2301
_refine_ls_wR_factor_ref 0.2419
_reflns_number_gt 2110
_reflns_number_total 2926
_reflns_threshold_expression >2sigma(I)
_cod_data_source_file c0sc00240b.txt
_cod_data_source_block tw4c56s
_cod_depositor_comments
;
The following automatic conversions were performed:

'_symmetry_cell_setting' value 'Monoclinic' changed to 'monoclinic'
according to
/usr/data/users/saulius/automatic-downloads/retrospective/RSC/lib/dictionaries/cif_core.dic
dictionary named 'cif_core.dic' version 2.4.2 from 2011-04-26.

Automatic conversion script
Id: cif_fix_values 2281 2013-09-26 08:29:07Z andrius 
;
_cod_original_sg_symbol_H-M 'I 2/m'
_cod_database_code 1515795

loop_
_symmetry_equiv_pos_as_xyz
'x, y, z'
'-x, y, -z'
'x+1/2, y+1/2, z+1/2'
'-x+1/2, y+1/2, -z+1/2'
'-x, -y, -z'
'x, -y, z'
'-x+1/2, -y+1/2, -z+1/2'
'x+1/2, -y+1/2, z+1/2'

loop_
_atom_site_label
_atom_site_type_symbol
_atom_site_fract_x
_atom_site_fract_y
_atom_site_fract_z
_atom_site_U_iso_or_equiv
_atom_site_adp_type
_atom_site_occupancy
_atom_site_symmetry_multiplicity
_atom_site_calc_flag
_atom_site_refinement_flags
Sn1 Sn 0.08699(7) 0.0000 1.02919(6) 0.0290(4) Uani 1 2 d S
Cl1 Cl 0.4469(2) 0.0000 0.86047(16) 0.0233(8) Uani 1 2 d S
C1 C 0.1960(9) 0.0000 0.9672(7) 0.016(3) Uani 1 2 d S
C2 C 0.2853(8) 0.0000 1.0059(7) 0.018(3) Uani 1 2 d S
C3 C 0.3608(9) 0.0000 0.9732(7) 0.019(3) Uani 1 2 d SU
H3 H 0.4198 0.0000 0.9997 0.022 Uiso 1 2 calc SR
C4 C 0.3498(8) 0.0000 0.9016(6) 0.016(3) Uani 1 2 d S
C5 C 0.2640(8) 0.0000 0.8604(7) 0.014(3) Uani 1 2 d SU
H5 H 0.2581 0.0000 0.8109 0.017 Uiso 1 2 calc SR
C6 C 0.1884(8) 0.0000 0.8939(7) 0.015(3) Uani 1 2 d S
C7 C 0.2979(8) 0.0000 1.0849(7) 0.017(3) Uani 1 2 d S
C8 C 0.3041(6) 0.1101(9) 1.1215(5) 0.017(2) Uani 1 1 d .
C9 C 0.3204(6) 0.1077(10) 1.1945(5) 0.025(2) Uani 1 1 d .
H9 H 0.3240 0.1823 1.2194 0.030 Uiso 1 1 calc R
C10 C 0.3313(9) 0.0000 1.2313(7) 0.029(4) Uani 1 2 d S
H10 H 0.3459 0.0000 1.2807 0.035 Uiso 1 2 calc SR
C11 C 0.2989(7) 0.2318(9) 1.0845(5) 0.026(2) Uani 1 1 d .
H11 H 0.2765 0.2159 1.0341 0.032 Uiso 1 1 calc R
C12 C 0.2300(12) 0.3166(14) 1.1112(9) 0.081(6) Uani 1 1 d .
H12A H 0.1719 0.2743 1.1095 0.121 Uiso 1 1 calc R
H12B H 0.2217 0.3893 1.0818 0.121 Uiso 1 1 calc R
H12C H 0.2523 0.3403 1.1594 0.121 Uiso 1 1 calc R
C13 C 0.3923(9) 0.2885(13) 1.0884(6) 0.046(3) Uani 1 1 d .
H13A H 0.4141 0.3131 1.1365 0.069 Uiso 1 1 calc R
H13B H 0.3888 0.3599 1.0579 0.069 Uiso 1 1 calc R
H13C H 0.4343 0.2291 1.0732 0.069 Uiso 1 1 calc R
C14 C 0.0959(8) 0.0000 0.8530(6) 0.016(3) Uani 1 2 d SU
C15 C 0.0511(6) 0.1106(10) 0.8334(5) 0.024(2) Uani 1 1 d .
C16 C -0.0353(7) 0.1075(12) 0.7989(6) 0.038(3) Uani 1 1 d .
H16 H -0.0663 0.1823 0.7885 0.046 Uiso 1 1 calc R
C17 C -0.0801(12) 0.0000 0.7784(9) 0.049(6) Uani 1 2 d S
H17 H -0.1388 0.0000 0.7514 0.059 Uiso 1 2 calc SR
C18 C 0.0991(7) 0.2321(10) 0.8527(7) 0.038(3) Uani 1 1 d .
H18 H 0.1541 0.2156 0.8876 0.045 Uiso 1 1 calc R
C19 C 0.0393(11) 0.3193(13) 0.8847(12) 0.096(8) Uani 1 1 d .
H19A H -0.0208 0.3214 0.8564 0.143 Uiso 1 1 calc R
H19B H 0.0662 0.4007 0.8864 0.143 Uiso 1 1 calc R
H19C H 0.0337 0.2926 0.9321 0.143 Uiso 1 1 calc R
C20 C 0.1295(10) 0.2869(19) 0.7886(8) 0.088(7) Uani 1 1 d .
H20A H 0.0763 0.3115 0.7557 0.132 Uiso 1 1 calc R
H20B H 0.1644 0.2266 0.7665 0.132 Uiso 1 1 calc R
H20C H 0.1676 0.3581 0.8021 0.132 Uiso 1 1 calc R
C31 C 0.2745(9) 0.4343(19) 0.9358(7) 0.032(8) Uani 0.50 1 d PG
H31 H 0.2294 0.4109 0.9631 0.038 Uiso 0.50 1 calc PR
C32 C 0.3218(11) 0.3462(15) 0.9045(10) 0.035(5) Uani 0.50 1 d PG
H32 H 0.3091 0.2626 0.9104 0.042 Uiso 0.50 1 calc PR
C33 C 0.3878(9) 0.3805(18) 0.8646(8) 0.039(7) Uani 0.50 1 d PG
H33 H 0.4200 0.3202 0.8432 0.047 Uiso 0.50 1 calc PR
C34 C 0.4064(9) 0.5006(19) 0.8560(8) 0.048(5) Uani 1 2 d SG
H34 H 0.4516 0.5234 0.8287 0.058 Uiso 0.50 1 calc PR
C35 C 0.3591(13) 0.5910(16) 0.8873(11) 0.061(10) Uani 0.50 1 d PG
H35 H 0.3721 0.6745 0.8813 0.073 Uiso 0.50 1 calc PR
C36 C 0.2931(11) 0.5567(17) 0.9273(9) 0.040(9) Uani 0.50 1 d PG
H36 H 0.2608 0.6169 0.9487 0.048 Uiso 0.50 1 calc PR

loop_
_atom_site_aniso_label
_atom_site_aniso_U_11
_atom_site_aniso_U_22
_atom_site_aniso_U_33
_atom_site_aniso_U_23
_atom_site_aniso_U_13
_atom_site_aniso_U_12
Sn1 0.0165(6) 0.0476(7) 0.0222(6) 0.000 0.0010(3) 0.000
Cl1 0.0171(15) 0.032(2) 0.0207(17) 0.000 0.0023(13) 0.000
C1 0.023(7) 0.009(7) 0.016(6) 0.000 0.002(5) 0.000
C2 0.016(6) 0.017(8) 0.020(7) 0.000 -0.007(5) 0.000
C3 0.019(4) 0.019(4) 0.017(4) 0.000 0.000(3) 0.000
C4 0.011(6) 0.027(8) 0.009(6) 0.000 -0.005(5) 0.000
C5 0.015(3) 0.013(4) 0.013(3) 0.000 -0.001(3) 0.000
C6 0.015(6) 0.007(7) 0.018(6) 0.000 -0.011(5) 0.000
C7 0.005(5) 0.025(8) 0.018(6) 0.000 -0.008(5) 0.000
C8 0.019(4) 0.014(5) 0.018(5) -0.002(4) 0.000(4) 0.000(4)
C9 0.027(5) 0.020(6) 0.026(5) -0.005(4) -0.002(4) -0.007(4)
C10 0.012(6) 0.058(12) 0.013(7) 0.000 -0.010(5) 0.000
C11 0.035(6) 0.015(6) 0.029(5) -0.005(5) 0.004(5) 0.000(4)
C12 0.117(14) 0.048(10) 0.093(12) 0.040(9) 0.071(11) 0.057(10)
C13 0.056(8) 0.047(8) 0.033(6) 0.011(6) 0.000(6) -0.017(7)
C14 0.015(4) 0.016(4) 0.016(4) 0.000 -0.001(3) 0.000
C15 0.030(5) 0.026(6) 0.016(5) 0.010(4) 0.003(4) 0.005(4)
C16 0.025(5) 0.057(9) 0.030(6) 0.025(6) -0.001(4) 0.022(6)
C17 0.027(9) 0.095(18) 0.023(8) 0.000 -0.004(7) 0.000
C18 0.036(6) 0.019(6) 0.061(8) 0.018(6) 0.016(6) 0.014(5)
C19 0.068(11) 0.022(8) 0.21(2) -0.034(11) 0.066(14) -0.005(7)
C20 0.060(9) 0.137(17) 0.058(9) 0.075(11) -0.018(7) -0.051(10)
C31 0.030(12) 0.024(18) 0.038(16) -0.010(13) -0.007(11) 0.000(12)
C32 0.032(13) 0.029(15) 0.040(13) 0.003(12) -0.008(10) 0.016(11)
C33 0.017(12) 0.040(19) 0.057(16) -0.034(14) -0.004(10) 0.007(11)
C34 0.027(9) 0.064(15) 0.055(12) 0.000 0.013(8) 0.000
C35 0.05(2) 0.032(19) 0.10(3) -0.001(19) 0.011(18) -0.039(16)
C36 0.050(16) 0.05(2) 0.024(14) -0.032(14) 0.009(13) -0.012(15)

loop_
_atom_type_symbol
_atom_type_description
_atom_type_scat_dispersion_real
_atom_type_scat_dispersion_imag
_atom_type_scat_source
C C 0.0033 0.0016 'International Tables Vol C Tables 4.2.6.8 and 6.1.1.4'
H H 0.0000 0.0000 'International Tables Vol C Tables 4.2.6.8 and 6.1.1.4'
Cl Cl 0.1484 0.1585 'International Tables Vol C Tables 4.2.6.8 and 6.1.1.4'
Sn Sn -0.6537 1.4246 'International Tables Vol C Tables 4.2.6.8 and 6.1.1.4'

loop_
_geom_angle_atom_site_label_1
_geom_angle_atom_site_label_2
_geom_angle_atom_site_label_3
_geom_angle
_geom_angle_site_symmetry_1
_geom_angle_site_symmetry_3
C1 Sn1 Sn1 121.8(4) . 5_557
C6 C1 C2 117.4(11) . .
C6 C1 Sn1 127.3(10) . .
C2 C1 Sn1 115.3(9) . .
C3 C2 C1 121.6(12) . .
C3 C2 C7 118.6(11) . .
C1 C2 C7 119.9(11) . .
C2 C3 C4 118.8(12) . .
C2 C3 H3 120.6 . .
C4 C3 H3 120.6 . .
C3 C4 C5 122.6(11) . .
C3 C4 Cl1 118.4(9) . .
C5 C4 Cl1 119.0(9) . .
C6 C5 C4 118.0(11) . .
C6 C5 H5 121.0 . .
C4 C5 H5 121.0 . .
C5 C6 C1 121.6(11) . .
C5 C6 C14 120.4(11) . .
C1 C6 C14 117.9(12) . .
C8 C7 C8 119.9(11) 6 .
C8 C7 C2 120.0(6) 6 .
C8 C7 C2 120.0(6) . .
C9 C8 C7 118.9(9) . .
C9 C8 C11 118.9(9) . .
C7 C8 C11 122.1(8) . .
C10 C9 C8 121.8(10) . .
C10 C9 H9 119.1 . .
C8 C9 H9 119.1 . .
C9 C10 C9 118.4(12) 6 .
C9 C10 H10 120.8 6 .
C9 C10 H10 120.8 . .
C8 C11 C13 111.0(9) . .
C8 C11 C12 111.6(9) . .
C13 C11 C12 112.9(11) . .
C8 C11 H11 107.0 . .
C13 C11 H11 107.0 . .
C12 C11 H11 107.0 . .
C11 C12 H12A 109.5 . .
C11 C12 H12B 109.5 . .
H12A C12 H12B 109.5 . .
C11 C12 H12C 109.5 . .
H12A C12 H12C 109.5 . .
H12B C12 H12C 109.5 . .
C11 C13 H13A 109.5 . .
C11 C13 H13B 109.5 . .
H13A C13 H13B 109.5 . .
C11 C13 H13C 109.5 . .
H13A C13 H13C 109.5 . .
H13B C13 H13C 109.5 . .
C15 C14 C15 118.9(12) 6 .
C15 C14 C6 120.5(6) 6 .
C15 C14 C6 120.5(6) . .
C16 C15 C14 119.1(10) . .
C16 C15 C18 121.0(10) . .
C14 C15 C18 119.9(8) . .
C15 C16 C17 122.9(12) . .
C15 C16 H16 118.6 . .
C17 C16 H16 118.6 . .
C16 C17 C16 116.9(15) . 6
C16 C17 H17 121.5 . .
C16 C17 H17 121.5 6 .
C19 C18 C20 110.6(14) . .
C19 C18 C15 111.8(10) . .
C20 C18 C15 109.5(12) . .
C19 C18 H18 108.3 . .
C20 C18 H18 108.3 . .
C15 C18 H18 108.3 . .
C18 C19 H19A 109.5 . .
C18 C19 H19B 109.5 . .
H19A C19 H19B 109.5 . .
C18 C19 H19C 109.5 . .
H19A C19 H19C 109.5 . .
H19B C19 H19C 109.5 . .
C18 C20 H20A 109.5 . .
C18 C20 H20B 109.5 . .
H20A C20 H20B 109.5 . .
C18 C20 H20C 109.5 . .
H20A C20 H20C 109.5 . .
H20B C20 H20C 109.5 . .
C32 C31 C36 120.0 . .
C32 C31 H31 120.0 . .
C36 C31 H31 120.0 . .
C33 C32 C31 120.0 . .
C33 C32 H32 120.0 . .
C31 C32 H32 120.0 . .
C32 C33 C34 120.3 . .
C32 C33 H33 119.9 . .
C34 C33 H33 119.9 . .
C33 C34 C35 120.5 . .
C33 C34 H34 119.8 . .
C35 C34 H34 119.8 . .
C34 C35 C36 119.3 . .
C34 C35 H35 120.4 . .
C36 C35 H35 120.4 . .
C35 C36 C31 120.0 . .
C35 C36 H36 120.0 . .
C31 C36 H36 120.0 . .

loop_
_geom_bond_atom_site_label_1
_geom_bond_atom_site_label_2
_geom_bond_distance
_geom_bond_site_symmetry_2
Sn1 C1 2.159(12) .
Sn1 Sn1 2.672(2) 5_557
Cl1 C4 1.753(12) .
C1 C6 1.408(18) .
C1 C2 1.428(18) .
C2 C3 1.371(18) .
C2 C7 1.516(18) .
C3 C4 1.374(17) .
C3 H3 0.9500 .
C4 C5 1.404(17) .
C5 C6 1.382(19) .
C5 H5 0.9500 .
C6 C14 1.485(17) .
C7 C8 1.400(11) 6
C7 C8 1.400(11) .
C8 C9 1.400(13) .
C8 C11 1.515(14) .
C9 C10 1.380(12) .
C9 H9 0.9500 .
C10 C9 1.380(12) 6
C10 H10 0.9500 .
C11 C13 1.517(16) .
C11 C12 1.533(15) .
C11 H11 1.0000 .
C12 H12A 0.9800 .
C12 H12B 0.9800 .
C12 H12C 0.9800 .
C13 H13A 0.9800 .
C13 H13B 0.9800 .
C13 H13C 0.9800 .
C14 C15 1.413(12) 6
C14 C15 1.413(12) .
C15 C16 1.361(15) .
C15 C18 1.536(16) .
C16 C17 1.388(16) .
C16 H16 0.9500 .
C17 C16 1.388(16) 6
C17 H17 0.9500 .
C18 C19 1.504(16) .
C18 C20 1.509(16) .
C18 H18 1.0000 .
C19 H19A 0.9800 .
C19 H19B 0.9800 .
C19 H19C 0.9800 .
C20 H20A 0.9800 .
C20 H20B 0.9800 .
C20 H20C 0.9800 .
C31 C32 1.3900 .
C31 C36 1.3900 .
C31 H31 0.9500 .
C32 C33 1.3900 .
C32 H32 0.9500 .
C33 C34 1.3658 .
C33 H33 0.9500 .
C34 C35 1.4076 .
C34 H34 0.9500 .
C35 C36 1.3900 .
C35 H35 0.9500 .
C36 H36 0.9500 .
